data_4000540
_publ_section_comment
;
Prepared at 6 GPa and 1500C for 1hr from NaRhO2, Rh2O3, and KClO4.
;
_journal_name_full 'Chemistry of Materials'
_journal_paper_doi 10.1021/cm0483846
_journal_year 2005
_chemical_formula_structural NaRh2O4
_chemical_formula_sum 'Na O4 Rh2'
_chemical_formula_weight 292.798
_chemical_name_structure_type CaFe2O4-type
_space_group_crystal_system orthorhombic
_space_group_IT_number 62
_space_group_name_Hall '-P 2ac 2n'
_space_group_name_H-M_alt 'P n m a'
_cell_angle_alpha 90.000
_cell_angle_beta 90.000
_cell_angle_gamma 90.000
_cell_formula_units_Z 4
_cell_length_a 9.0026(4)
_cell_length_b 3.0461(2)
_cell_length_c 10.7268(5)
_cell_volume 294.16(3)
_diffrn_measured_fraction_theta_full 0.99
_diffrn_reflns_theta_full 80
_exptl_crystal_pressure_history 'Prepared at 6 GPa'
_exptl_crystal_thermal_history 'Prepared at 6 GPa and 1500C for 1hr'
_cod_depositor_comments
;
 Updating space group information.

 Antanas Vaitkus,
 2018-06-07
;
_cod_database_code 4000540

loop_
_space_group_symop_id
_space_group_symop_operation_xyz
1 'x, y, z '
2 '1/2-x, -y, 1/2+z '
3 '1/2+x, 1/2-y, 1/2-z '
4 '-x, 1/2+y, -z '
5 '-x, -y, -z '
6 '1/2+x, y, 1/2-z '
7 '1/2-x, 1/2+y, 1/2+z '
8 'x, 1/2-y, z '

loop_
_atom_site_label
_atom_site_type_symbol
_atom_site_fract_x
_atom_site_fract_y
_atom_site_fract_z
_atom_site_occupancy
_atom_site_symmetry_multiplicity
_atom_site_Wyckoff_symbol
_atom_site_attached_hydrogens
_atom_site_calc_flag
_atom_site_thermal_displace_type
_atom_site_U_iso_or_equiv
Na Na 0.7629(6) 0.2500 0.6577(6) 1.000 4 c ? d Uiso 0.0140(12)
Rh1 Rh 0.4137(4) 0.2500 0.1029(3) 1.000 4 c ? d Uiso 0.00590(47)
Rh2 Rh 0.4431(4) 0.2500 0.6162(3) 1.000 4 c ? d Uiso 0.00590(47)
O1 O 0.1982(4) 0.2500 0.1579(3) 1.000 4 c ? d Uiso 0.00759(69)
O2 O 0.1166(3) 0.2500 0.4797(3) 1.000 4 c ? d Uiso 0.00729(77)
O3 O 0.5319(4) 0.2500 0.7862(3) 1.000 4 c ? d Uiso 0.00832(68)
O4 O 0.4178(4) 0.2500 0.4295(3) 1.000 4 c ? d Uiso 0.00598(69)
